data_1541735
loop_
_publ_author_name
'Dernier, P.D.'
'Remeika, J.P.'

_publ_section_title
;
 Structural determinations of single-crystal k beta-alumina and
 cobalt-doped k beta-alumina
;
_journal_name_full 'Journal of Solid State Chemistry'
_journal_page_first 245
_journal_page_last 253
_journal_volume 17
_journal_year 1976
_chemical_formula_sum 'Al21.7 Co0.2 K2.7 O33.8'
_chemical_name_systematic 'K2.7 Al21.7 Co0.2 O33.8'
_space_group_IT_number 194
_symmetry_space_group_name_Hall '-P 6c 2c'
_symmetry_space_group_name_H-M 'P 63/m m c'
_cell_angle_alpha 90
_cell_angle_beta 90
_cell_angle_gamma 120
_cell_formula_units_Z 1
_cell_length_a 5.605
_cell_length_b 5.605
_cell_length_c 22.7219
_cell_volume 618.196
_citation_journal_id_ASTM JSSCBI
_cod_data_source_file Dernier_JSSCBI_1976_1365.cif
_cod_data_source_block Al21.7Co0.2K2.7O33.8
_cod_original_cell_volume 618.1965
_cod_database_code 1541735

loop_
_symmetry_equiv_pos_as_xyz
x,y,z
x-y,x,z+1/2
-y,x-y,z
-x,-y,z+1/2
-x+y,-x,z
y,-x+y,z+1/2
-y,-x,-z+1/2
x-y,-y,-z
x,x-y,-z+1/2
y,x,-z
-x+y,y,-z+1/2
-x,-x+y,-z
-x,-y,-z
-x+y,-x,-z-1/2
y,-x+y,-z
x,y,-z-1/2
x-y,x,-z
-y,x-y,-z-1/2
y,x,z-1/2
-x+y,y,z
-x,-x+y,z-1/2
-y,-x,z
x-y,-y,z-1/2
x,x-y,z

loop_
_atom_site_label
_atom_site_type_symbol
_atom_site_fract_x
_atom_site_fract_y
_atom_site_fract_z
_atom_site_occupancy
_atom_site_U_iso_or_equiv
Al2 Al+3 0.3333 0.6667 0.02446 0.925 0.0
Al3 Al+3 0.3333 0.6667 0.17465 1 0.0
O4 O-2 0 0 0.1414 1 0.0
O1 O-2 0.1564 0.3128 0.0497 1 0.0
O3 O-2 0.6667 0.3333 0.0554 1 0.0
K2 K+1 0.885 0.77 0.25 0.203 0.0
Al1 Al+3 0.83223 0.66446 0.10505 1 0.0
K1 K+1 0.6883 0.3766 0.25 0.243 0.0
Al4 Al+3 0 0 0 1 0.0
O5 O-2 0.3128 0.6256 0.25 0.3 0.0
O2 O-2 0.503 0.006 0.14591 1 0.0
Co1 Co+2 0.3333 0.6667 0.02446 0.05 0.0
